data_1502683
loop_
_publ_author_name
'Cao, Deng-Ke'
'Sreevidya, Thekku Veedu'
'Botoshansky, Mark'
'Golden, Gilad'
'Benedict, Jason Brown'
'Kaftory, Menahem'

_publ_section_title
;
 Kinetics of solid state photodimerization of 1,4-dimethyl-2-pyridinone in
 its molecular compound.
;
_journal_issue 27
_journal_name_full 'The journal of physical chemistry. A'
_journal_page_first 7377
_journal_page_last 7381
_journal_paper_doi 10.1021/jp101703q
_journal_volume 114
_journal_year 2010
_chemical_formula_moiety 'C30 H22 O2 : C14 H18 N2 O2'
_chemical_formula_sum 'C44 H40 N2 O4'
_chemical_formula_weight 660.78
_chemical_name_systematic
; 
 1,1,6,6-tetraphenyl-2,4-hexadiyne-1,6-diol : dimer of 1,4-dimethyl-2-pyridinone  
;
_space_group_IT_number 2
_symmetry_cell_setting triclinic
_symmetry_space_group_name_Hall '-P 1'
_symmetry_space_group_name_H-M 'P -1'
_atom_sites_solution_hydrogens geom
_atom_sites_solution_primary direct
_atom_sites_solution_secondary difmap
_audit_creation_method SHELXL-97
_cell_angle_alpha 65.5020(10)
_cell_angle_beta 86.0650(10)
_cell_angle_gamma 66.7450(10)
_cell_formula_units_Z 1
_cell_length_a 8.3944(2)
_cell_length_b 10.8552(3)
_cell_length_c 11.3656(3)
_cell_measurement_reflns_used 2421
_cell_measurement_temperature 230(2)
_cell_measurement_theta_max 27.15
_cell_measurement_theta_min 2.29
_cell_volume 860.25(4)
_computing_cell_refinement 'Bruker SAINT'
_computing_data_collection 'Bruker APEX2'
_computing_data_reduction 'Bruker SAINT'
_computing_structure_refinement 'SHELXL-97 (Sheldrick, 1997)'
_computing_structure_solution 'SHELXS-97 (Sheldrick, 1990)'
_diffrn_ambient_temperature 230(2)
_diffrn_measured_fraction_theta_full 0.999
_diffrn_measured_fraction_theta_max 0.999
_diffrn_measurement_device_type 'Bruker APEX-II CCD'
_diffrn_measurement_method '\f and \w scans'
_diffrn_radiation_monochromator graphite
_diffrn_radiation_source 'sealed tube'
_diffrn_radiation_type MoK\a
_diffrn_radiation_wavelength 0.71073
_diffrn_reflns_av_R_equivalents 0.0266
_diffrn_reflns_av_sigmaI/netI 0.0218
_diffrn_reflns_limit_h_max 11
_diffrn_reflns_limit_h_min -11
_diffrn_reflns_limit_k_max 14
_diffrn_reflns_limit_k_min -14
_diffrn_reflns_limit_l_max 15
_diffrn_reflns_limit_l_min -15
_diffrn_reflns_number 16883
_diffrn_reflns_theta_full 28.07
_diffrn_reflns_theta_max 28.07
_diffrn_reflns_theta_min 1.98
_diffrn_standards_number 0
_exptl_absorpt_coefficient_mu 0.081
_exptl_absorpt_correction_type none
_exptl_crystal_colour colorless
_exptl_crystal_density_diffrn 1.276
_exptl_crystal_density_method 'not measured'
_exptl_crystal_description prism
_exptl_crystal_F_000 350
_exptl_crystal_size_max 0.3
_exptl_crystal_size_mid 0.2
_exptl_crystal_size_min 0.2
_refine_diff_density_max 0.260
_refine_diff_density_min -0.220
_refine_diff_density_rms 0.038
_refine_ls_extinction_method none
_refine_ls_goodness_of_fit_ref 0.937
_refine_ls_hydrogen_treatment mixed
_refine_ls_matrix_type full
_refine_ls_number_parameters 232
_refine_ls_number_reflns 4185
_refine_ls_number_restraints 0
_refine_ls_restrained_S_all 0.937
_refine_ls_R_factor_all 0.0547
_refine_ls_R_factor_gt 0.0419
_refine_ls_shift/su_max 0.081
_refine_ls_shift/su_mean 0.001
_refine_ls_structure_factor_coef Fsqd
_refine_ls_weighting_details 'calc w=1/[\s^2^(Fo^2^)+(0.0786P)^2^+0.2206P] where P=(Fo^2^+2Fc^2^)/3'
_refine_ls_weighting_scheme calc
_refine_ls_wR_factor_gt 0.1156
_refine_ls_wR_factor_ref 0.1287
_reflns_number_gt 3347
_reflns_number_total 4185
_reflns_threshold_expression >2sigma(I)
_cod_data_source_file jp101703q_si_007.cif
_cod_data_source_block c:\Cao18(230K)(100)
_cod_original_sg_symbol_H-M P-1
_cod_database_code 1502683

loop_
_symmetry_equiv_pos_as_xyz
'x, y, z'
'-x, -y, -z'

loop_
_atom_site_label
_atom_site_type_symbol
_atom_site_fract_x
_atom_site_fract_y
_atom_site_fract_z
_atom_site_U_iso_or_equiv
_atom_site_adp_type
_atom_site_occupancy
_atom_site_symmetry_multiplicity
_atom_site_calc_flag
_atom_site_refinement_flags
O1 O 0.60799(13) 0.76735(11) -0.34098(8) 0.0337(2) Uani 1 1 d .
C1 C 0.52153(15) 0.55603(13) -0.04393(12) 0.0278(2) Uani 1 1 d .
C2 C 0.56033(15) 0.65284(13) -0.12039(11) 0.0270(2) Uani 1 1 d .
C3 C 0.59712(15) 0.77699(12) -0.21944(11) 0.0242(2) Uani 1 1 d .
C4 C 0.76530(15) 0.78062(13) -0.17909(12) 0.0269(2) Uani 1 1 d .
C5 C 0.86188(16) 0.68740(15) -0.05881(13) 0.0340(3) Uani 1 1 d .
H5 H 0.8278 0.6156 0.0014 0.041 Uiso 1 1 calc R
C6 C 1.01062(19) 0.70047(19) -0.02712(18) 0.0486(4) Uani 1 1 d .
H6 H 1.0750 0.6376 0.0541 0.058 Uiso 1 1 calc R
C7 C 1.0616(2) 0.8059(2) -0.1157(2) 0.0587(5) Uani 1 1 d .
H7 H 1.1601 0.8150 -0.0945 0.070 Uiso 1 1 calc R
C8 C 0.9664(2) 0.8984(2) -0.2365(2) 0.0603(5) Uani 1 1 d .
H8 H 1.0018 0.9693 -0.2967 0.072 Uiso 1 1 calc R
C9 C 0.8187(2) 0.88654(17) -0.26901(16) 0.0435(3) Uani 1 1 d .
H9 H 0.7553 0.9492 -0.3506 0.052 Uiso 1 1 calc R
C10 C 0.44305(15) 0.92148(12) -0.23604(12) 0.0276(2) Uani 1 1 d .
C11 C 0.33878(18) 1.01636(15) -0.35362(14) 0.0383(3) Uani 1 1 d .
H11 H 0.3634 0.9947 -0.4256 0.046 Uiso 1 1 calc R
C12 C 0.1970(2) 1.14429(16) -0.36361(18) 0.0519(4) Uani 1 1 d .
H12 H 0.1272 1.2081 -0.4426 0.062 Uiso 1 1 calc R
C13 C 0.1593(2) 1.17698(17) -0.2575(2) 0.0547(5) Uani 1 1 d .
H13 H 0.0632 1.2616 -0.2644 0.066 Uiso 1 1 calc R
C14 C 0.2650(2) 1.08351(17) -0.14054(19) 0.0507(4) Uani 1 1 d .
H14 H 0.2405 1.1058 -0.0689 0.061 Uiso 1 1 calc R
C15 C 0.40704(18) 0.95678(15) -0.13006(14) 0.0370(3) Uani 1 1 d .
H15 H 0.4787 0.8950 -0.0517 0.044 Uiso 1 1 calc R
O2 O 0.23336(12) 0.52131(11) 0.30753(10) 0.0404(2) Uani 1 1 d .
N1 N 0.36460(15) 0.65419(12) 0.33833(10) 0.0342(2) Uani 1 1 d .
C16 C 0.30836(16) 0.54518(14) 0.38055(13) 0.0318(3) Uani 1 1 d .
C17B C 0.34244(17) 0.45202(14) 0.52725(12) 0.0322(3) Uani 1 1 d .
H17 H 0.2655 0.3991 0.5515 0.039 Uiso 1 1 calc R
C18 C 0.29569(17) 0.55447(15) 0.59492(13) 0.0348(3) Uani 1 1 d .
C19 C 0.35680(17) 0.65912(14) 0.54876(13) 0.0337(3) Uani 1 1 d .
H19 H 0.3376 0.7246 0.5863 0.040 Uiso 1 1 calc R
C20B C 0.45909(17) 0.66816(14) 0.43257(12) 0.0324(3) Uani 1 1 d .
H20 H 0.4610 0.7667 0.3921 0.039 Uiso 1 1 calc R
C21 C 0.3528(2) 0.74392(18) 0.19945(14) 0.0485(4) Uani 1 1 d .
H21A H 0.2323 0.8018 0.1645 0.073 Uiso 1 1 calc R
H21B H 0.4076 0.6806 0.1565 0.073 Uiso 1 1 calc R
H21C H 0.4107 0.8086 0.1858 0.073 Uiso 1 1 calc R
C22 C 0.1887(2) 0.5301(2) 0.70678(16) 0.0521(4) Uani 1 1 d .
H22A H 0.2465 0.4311 0.7727 0.078 Uiso 1 1 calc R
H22B H 0.0760 0.5440 0.6770 0.078 Uiso 1 1 calc R
H22C H 0.1751 0.5995 0.7423 0.078 Uiso 1 1 calc R
H1 H 0.673(3) 0.673(2) -0.3255(19) 0.063 Uiso 1 1 d .

loop_
_atom_site_aniso_label
_atom_site_aniso_U_11
_atom_site_aniso_U_22
_atom_site_aniso_U_33
_atom_site_aniso_U_23
_atom_site_aniso_U_13
_atom_site_aniso_U_12
O1 0.0466(5) 0.0341(5) 0.0266(4) -0.0146(4) 0.0064(4) -0.0208(4)
C1 0.0265(5) 0.0245(5) 0.0327(6) -0.0113(5) 0.0057(4) -0.0119(5)
C2 0.0260(5) 0.0245(5) 0.0303(6) -0.0103(5) 0.0045(4) -0.0115(4)
C3 0.0283(5) 0.0232(5) 0.0234(5) -0.0087(4) 0.0047(4) -0.0140(4)
C4 0.0261(5) 0.0279(6) 0.0344(6) -0.0178(5) 0.0086(5) -0.0141(4)
C5 0.0296(6) 0.0377(7) 0.0375(7) -0.0205(5) 0.0037(5) -0.0115(5)
C6 0.0292(7) 0.0593(9) 0.0653(10) -0.0424(8) -0.0037(6) -0.0071(6)
C7 0.0301(7) 0.0714(11) 0.1050(15) -0.0604(11) 0.0118(8) -0.0260(8)
C8 0.0470(9) 0.0576(10) 0.0972(15) -0.0368(10) 0.0234(9) -0.0393(8)
C9 0.0421(8) 0.0408(8) 0.0526(8) -0.0154(7) 0.0113(6) -0.0270(6)
C10 0.0271(5) 0.0229(5) 0.0331(6) -0.0080(5) 0.0053(5) -0.0147(4)
C11 0.0361(7) 0.0330(7) 0.0387(7) -0.0051(5) -0.0007(5) -0.0172(5)
C12 0.0355(7) 0.0300(7) 0.0681(10) 0.0008(7) -0.0092(7) -0.0125(6)
C13 0.0315(7) 0.0295(7) 0.0954(13) -0.0220(8) 0.0106(8) -0.0101(6)
C14 0.0444(8) 0.0407(8) 0.0741(11) -0.0339(8) 0.0204(8) -0.0160(7)
C15 0.0372(7) 0.0323(6) 0.0419(7) -0.0171(6) 0.0089(5) -0.0136(5)
O2 0.0379(5) 0.0414(5) 0.0473(6) -0.0276(5) -0.0046(4) -0.0103(4)
N1 0.0417(6) 0.0321(5) 0.0282(5) -0.0112(4) 0.0005(4) -0.0154(5)
C16 0.0310(6) 0.0315(6) 0.0364(6) -0.0199(5) 0.0021(5) -0.0099(5)
C17B 0.0353(6) 0.0329(6) 0.0364(6) -0.0173(5) 0.0072(5) -0.0191(5)
C18 0.0362(7) 0.0380(7) 0.0345(6) -0.0196(5) 0.0071(5) -0.0153(5)
C19 0.0359(6) 0.0334(6) 0.0381(7) -0.0223(5) 0.0041(5) -0.0123(5)
C20B 0.0399(7) 0.0265(6) 0.0347(6) -0.0141(5) 0.0029(5) -0.0158(5)
C21 0.0622(10) 0.0444(8) 0.0309(7) -0.0095(6) 0.0012(6) -0.0200(7)
C22 0.0567(9) 0.0604(10) 0.0496(9) -0.0314(8) 0.0247(8) -0.0280(8)

loop_
_atom_type_symbol
_atom_type_description
_atom_type_scat_dispersion_real
_atom_type_scat_dispersion_imag
_atom_type_scat_source
C C 0.0033 0.0016 'International Tables Vol C Tables 4.2.6.8 and 6.1.1.4'
O O 0.0106 0.0060 'International Tables Vol C Tables 4.2.6.8 and 6.1.1.4'
N N 0.0061 0.0033 'International Tables Vol C Tables 4.2.6.8 and 6.1.1.4'
H H 0.0000 0.0000 'International Tables Vol C Tables 4.2.6.8 and 6.1.1.4'

loop_
_geom_angle_atom_site_label_1
_geom_angle_atom_site_label_2
_geom_angle_atom_site_label_3
_geom_angle
_geom_angle_site_symmetry_1
_geom_angle_site_symmetry_3
C3 O1 H1 107.6(13) . .
C2 C1 C1 179.49(17) . 2_665
C1 C2 C3 176.38(12) . .
O1 C3 C2 109.91(9) . .
O1 C3 C10 108.17(9) . .
C2 C3 C10 107.59(9) . .
O1 C3 C4 109.80(9) . .
C2 C3 C4 112.40(9) . .
C10 C3 C4 108.85(9) . .
C5 C4 C9 119.37(12) . .
C5 C4 C3 123.47(10) . .
C9 C4 C3 117.15(11) . .
C4 C5 C6 120.32(13) . .
C4 C5 H5 119.8 . .
C6 C5 H5 119.8 . .
C7 C6 C5 120.00(15) . .
C7 C6 H6 120.0 . .
C5 C6 H6 120.0 . .
C6 C7 C8 119.89(13) . .
C6 C7 H7 120.1 . .
C8 C7 H7 120.1 . .
C9 C8 C7 120.64(16) . .
C9 C8 H8 119.7 . .
C7 C8 H8 119.7 . .
C8 C9 C4 119.79(15) . .
C8 C9 H9 120.1 . .
C4 C9 H9 120.1 . .
C11 C10 C15 119.51(12) . .
C11 C10 C3 121.53(11) . .
C15 C10 C3 118.96(11) . .
C10 C11 C12 119.75(15) . .
C10 C11 H11 120.1 . .
C12 C11 H11 120.1 . .
C13 C12 C11 120.53(15) . .
C13 C12 H12 119.7 . .
C11 C12 H12 119.7 . .
C12 C13 C14 119.79(14) . .
C12 C13 H13 120.1 . .
C14 C13 H13 120.1 . .
C13 C14 C15 120.05(16) . .
C13 C14 H14 120.0 . .
C15 C14 H14 120.0 . .
C14 C15 C10 120.34(14) . .
C14 C15 H15 119.8 . .
C10 C15 H15 119.8 . .
C16 N1 C21 120.26(12) . .
C16 N1 C20B 118.73(10) . .
C21 N1 C20B 120.49(11) . .
O2 C16 N1 123.31(12) . .
O2 C16 C17B 121.99(12) . .
N1 C16 C17B 114.70(10) . .
C18 C17B C16 108.76(10) . .
C18 C17B C20B 112.91(10) . 2_666
C16 C17B C20B 110.34(10) . 2_666
C18 C17B H17 108.2 . .
C16 C17B H17 108.2 . .
C20B C17B H17 108.2 2_666 .
C19 C18 C22 125.42(13) . .
C19 C18 C17B 115.58(11) . .
C22 C18 C17B 118.99(12) . .
C18 C19 C20B 117.56(11) . .
C18 C19 H19 121.2 . .
C20B C19 H19 121.2 . .
N1 C20B C19 107.97(10) . .
N1 C20B C17B 112.50(10) . 2_666
C19 C20B C17B 112.49(10) . 2_666
N1 C20B H20 107.9 . .
C19 C20B H20 107.9 . .
C17B C20B H20 107.9 2_666 .
N1 C21 H21A 109.5 . .
N1 C21 H21B 109.5 . .
H21A C21 H21B 109.5 . .
N1 C21 H21C 109.5 . .
H21A C21 H21C 109.5 . .
H21B C21 H21C 109.5 . .
C18 C22 H22A 109.5 . .
C18 C22 H22B 109.5 . .
H22A C22 H22B 109.5 . .
C18 C22 H22C 109.5 . .
H22A C22 H22C 109.5 . .
H22B C22 H22C 109.5 . .

loop_
_geom_bond_atom_site_label_1
_geom_bond_atom_site_label_2
_geom_bond_distance
_geom_bond_site_symmetry_2
O1 C3 1.4221(14) .
O1 H1 0.90(2) .
C1 C2 1.1999(16) .
C1 C1 1.378(2) 2_665
C2 C3 1.4838(15) .
C3 C10 1.5344(16) .
C3 C4 1.5338(15) .
C4 C5 1.3810(18) .
C4 C9 1.3917(17) .
C5 C6 1.3974(19) .
C5 H5 0.9300 .
C6 C7 1.370(3) .
C6 H6 0.9300 .
C7 C8 1.381(3) .
C7 H7 0.9300 .
C8 C9 1.385(2) .
C8 H8 0.9300 .
C9 H9 0.9300 .
C10 C11 1.3856(18) .
C10 C15 1.3894(18) .
C11 C12 1.393(2) .
C11 H11 0.9300 .
C12 C13 1.376(3) .
C12 H12 0.9300 .
C13 C14 1.384(3) .
C13 H13 0.9300 .
C14 C15 1.385(2) .
C14 H14 0.9300 .
C15 H15 0.9300 .
O2 C16 1.2374(15) .
N1 C16 1.3389(17) .
N1 C21 1.4561(17) .
N1 C20B 1.4648(16) .
C16 C17B 1.5242(18) .
C17B C18 1.5185(18) .
C17B C20B 1.6063(18) 2_666
C17B H17 0.9800 .
C18 C19 1.3257(19) .
C18 C22 1.4983(19) .
C19 C20B 1.5147(18) .
C19 H19 0.9300 .
C20B C17B 1.6063(18) 2_666
C20B H20 0.9800 .
C21 H21A 0.9600 .
C21 H21B 0.9600 .
C21 H21C 0.9600 .
C22 H22A 0.9600 .
C22 H22B 0.9600 .
C22 H22C 0.9600 .
